data_7013053
loop_
_publ_author_name
'Byriel, Karl A.'
'Gasperov, Vesna'
'Gloe, Karsten'
'Kennard, Colin H. L.'
'Leong, Anthony J.'
'Lindoy, Leonard F.'
'Mahinay, Myrna S.'
'Pham, Huong T.'
'Tasker, Peter A.'
'Thorp, Derek'
'Turner, Peter'

_publ_section_title
;
 Host?guest assembly of ligand systems for metal ion complexation;
 synergistic solvent extraction of copper(ii) ions by N3O2-donor
 macrocycles and carboxylic or phosphinic acids
;
_journal_issue 15
_journal_name_full 'Dalton Transactions'
_journal_page_first 3034
_journal_paper_doi 10.1039/b303825d
_journal_year 2003
_chemical_formula_sum 'C44 H62 N4 O8'
_chemical_formula_weight 774.98
_space_group_IT_number 14
_symmetry_cell_setting monoclinic
_symmetry_Int_Tables_number 14
_symmetry_space_group_name_Hall '-P 2yn'
_symmetry_space_group_name_H-M 'P 1 21/n 1'
_atom_sites_solution_hydrogens geom
_atom_sites_solution_primary direct
_atom_sites_solution_secondary difmap
_audit_conform_dict_location ftp://ftp.iucr.org/cifdics/cif_core.dic
_audit_conform_dict_name cif_core.dic
_audit_conform_dict_version 2.1
_audit_creation_date 2003-02-21T12:07:13-00:00
_audit_creation_method 'WinGX routine CIF_UPDATE'
_cell_angle_alpha 90
_cell_angle_beta 118.01(2)
_cell_angle_gamma 90
_cell_formula_units_Z 4
_cell_length_a 17.606(2)
_cell_length_b 15.587(2)
_cell_length_c 18.288(2)
_cell_measurement_temperature 296(2)
_cell_volume 4430.8(12)
_computing_structure_refinement 'SHELXL-97 (Sheldrick, 1997)'
_diffrn_ambient_temperature 296(2)
_diffrn_measured_fraction_theta_full 1
_diffrn_measured_fraction_theta_max 1
_diffrn_radiation_monochromator graphite
_diffrn_radiation_type MoK\a
_diffrn_radiation_wavelength 0.71073
_diffrn_reflns_av_R_equivalents 0.0335
_diffrn_reflns_av_unetI/netI 0.121
_diffrn_reflns_limit_h_max 20
_diffrn_reflns_limit_h_min -2
_diffrn_reflns_limit_k_max 18
_diffrn_reflns_limit_k_min 0
_diffrn_reflns_limit_l_max 19
_diffrn_reflns_limit_l_min -21
_diffrn_reflns_number 8173
_diffrn_reflns_theta_full 24.98
_diffrn_reflns_theta_max 24.98
_diffrn_reflns_theta_min 1.32
_exptl_absorpt_coefficient_mu 0.08
_exptl_crystal_colour colourless
_exptl_crystal_density_diffrn 1.162
_exptl_crystal_density_method 'not measured'
_exptl_crystal_description lathe
_exptl_crystal_F_000 1672
_exptl_crystal_size_max 0.40
_exptl_crystal_size_mid 0.13
_exptl_crystal_size_min 0.08
_refine_diff_density_max 0.24
_refine_diff_density_min -0.187
_refine_diff_density_rms 0.038
_refine_ls_extinction_method none
_refine_ls_goodness_of_fit_ref 0.95
_refine_ls_hydrogen_treatment mixed
_refine_ls_matrix_type full
_refine_ls_number_parameters 517
_refine_ls_number_reflns 7783
_refine_ls_number_restraints 0
_refine_ls_restrained_S_all 0.95
_refine_ls_R_factor_all 0.2166
_refine_ls_R_factor_gt 0.0413
_refine_ls_shift/su_max 0
_refine_ls_shift/su_mean 0
_refine_ls_structure_factor_coef Fsqd
_refine_ls_weighting_details 'calc w=1/[\s^2^(Fo^2^)+(0.0721P)^2^] where P=(Fo^2^+2Fc^2^)/3'
_refine_ls_weighting_scheme calc
_refine_ls_wR_factor_gt 0.1045
_refine_ls_wR_factor_ref 0.1564
_reflns_number_gt 2540
_reflns_number_total 7783
_reflns_threshold_expression >2sigma(I)
_cod_data_source_file b303825d.txt
_cod_data_source_block 164ma312
_cod_original_cell_volume 4430.9(9)
_cod_original_sg_symbol_H-M 'P 21/n     '
_cod_database_code 7013053

loop_
_symmetry_equiv_pos_as_xyz
'x, y, z'
'x+1/2, -y+1/2, z+1/2'
'-x, -y, -z'
'-x-1/2, y-1/2, -z-1/2'

loop_
_atom_site_label
_atom_site_type_symbol
_atom_site_fract_x
_atom_site_fract_y
_atom_site_fract_z
_atom_site_U_iso_or_equiv
_atom_site_adp_type
_atom_site_occupancy
_atom_site_symmetry_multiplicity
_atom_site_calc_flag
_atom_site_refinement_flags
_atom_site_disorder_assembly
_atom_site_disorder_group
N1 N 0.78568(15) 0.16992(16) 0.37920(15) 0.0510(7) Uani 1 1 d . . .
H1A H 0.7504 0.194 0.33 0.061 Uiso 1 1 calc R . .
H1B H 0.7835 0.2021 0.419 0.061 Uiso 1 1 calc R . .
C2 C 0.8750(2) 0.1712(2) 0.3907(2) 0.0615(10) Uani 1 1 d . . .
H2A H 0.8838 0.1219 0.3631 0.074 Uiso 1 1 calc R . .
H2B H 0.9154 0.1671 0.4493 0.074 Uiso 1 1 calc R . .
C3 C 0.8921(2) 0.2517(2) 0.3562(2) 0.0645(10) Uani 1 1 d . . .
H3A H 0.8865 0.3009 0.3859 0.077 Uiso 1 1 calc R . .
H3B H 0.9504 0.2507 0.3637 0.077 Uiso 1 1 calc R . .
N4 N 0.83153(16) 0.25947(17) 0.26861(16) 0.0550(7) Uani 1 1 d . . .
H4 H 0.8386 0.203 0.2387 0.110(13) Uiso 1 1 d R . .
C5 C 0.8390(2) 0.3426(2) 0.2360(2) 0.0642(10) Uani 1 1 d . . .
H5A H 0.8947 0.3473 0.2377 0.077 Uiso 1 1 calc R . .
H5B H 0.8343 0.3881 0.2698 0.077 Uiso 1 1 calc R . .
C6 C 0.7689(2) 0.3514(2) 0.1484(2) 0.0596(9) Uani 1 1 d . . .
H6A H 0.7749 0.4058 0.1259 0.072 Uiso 1 1 calc R . .
H6B H 0.7742 0.3059 0.1148 0.072 Uiso 1 1 calc R . .
N7 N 0.68262(16) 0.34681(16) 0.14431(15) 0.0552(7) Uani 1 1 d . . .
H7A H 0.6772 0.3913 0.1729 0.066 Uiso 1 1 calc R . .
H7B H 0.6796 0.2983 0.1695 0.066 Uiso 1 1 calc R . .
C8 C 0.6085(2) 0.3484(2) 0.0583(2) 0.0602(9) Uani 1 1 d . . .
H8A H 0.5553 0.3411 0.0612 0.072 Uiso 1 1 calc R . .
H8B H 0.6065 0.4039 0.0335 0.072 Uiso 1 1 calc R . .
O11 O 0.58929(14) 0.17902(14) 0.08423(12) 0.0570(6) Uani 1 1 d . . .
C12 C 0.5594(2) 0.0948(2) 0.0909(2) 0.0631(10) Uani 1 1 d . . .
H12A H 0.6055 0.0533 0.106 0.076 Uiso 1 1 calc R . .
H12B H 0.5121 0.0778 0.0381 0.076 Uiso 1 1 calc R . .
C13 C 0.5305(2) 0.0967(2) 0.15546(19) 0.0646(10) Uani 1 1 d . . .
H13A H 0.4973(8) 0.1534(12) 0.1510(2) 0.078 Uiso 1 1 calc R . .
H13B H 0.4894(9) 0.0452(11) 0.1472(3) 0.078 Uiso 1 1 calc R . .
O14 O 0.60496(13) 0.09112(14) 0.23507(13) 0.0601(6) Uani 1 1 d . . .
C17 C 0.7539(2) 0.0822(2) 0.3821(2) 0.0556(9) Uani 1 1 d . . .
H17A H 0.7947 0.0542 0.4328 0.067 Uiso 1 1 calc R . .
H17B H 0.7511 0.0491 0.3359 0.067 Uiso 1 1 calc R . .
C9 C 0.6150(2) 0.2795(2) 0.00432(19) 0.0508(8) Uani 1 1 d . . .
C21 C 0.6314(2) 0.2999(2) -0.0601(2) 0.0643(10) Uani 1 1 d . . .
H21 H 0.6401 0.3569 -0.0691 0.077 Uiso 1 1 calc R . .
C22 C 0.6349(2) 0.2370(3) -0.1118(2) 0.0713(11) Uani 1 1 d . . .
H22 H 0.646 0.2515 -0.1553 0.086 Uiso 1 1 calc R . .
C23 C 0.6220(2) 0.1529(3) -0.0982(2) 0.0660(10) Uani 1 1 d . . .
H23 H 0.6237 0.1105 -0.1332 0.079 Uiso 1 1 calc R . .
C24 C 0.6064(2) 0.1300(2) -0.03381(19) 0.0559(9) Uani 1 1 d . . .
H24 H 0.5981 0.0728 -0.025 0.067 Uiso 1 1 calc R . .
C10 C 0.60331(19) 0.1939(2) 0.01811(18) 0.0499(8) Uani 1 1 d . . .
C15 C 0.5925(2) 0.0861(2) 0.30299(19) 0.0494(8) Uani 1 1 d . . .
C31 C 0.5130(2) 0.0853(2) 0.3007(2) 0.0644(10) Uani 1 1 d . . .
H31 H 0.4631 0.0883 0.2502 0.077 Uiso 1 1 calc R . .
C32 C 0.5077(3) 0.0802(3) 0.3735(3) 0.0754(11) Uani 1 1 d . . .
H32 H 0.454 0.0798 0.3718 0.09 Uiso 1 1 calc R . .
C33 C 0.5801(3) 0.0759(2) 0.4477(2) 0.0772(11) Uani 1 1 d . . .
H33 H 0.5762 0.0718 0.4966 0.093 Uiso 1 1 calc R . .
C34 C 0.6599(3) 0.0774(2) 0.4498(2) 0.0681(10) Uani 1 1 d . . .
H34 H 0.7095 0.0753 0.5005 0.082 Uiso 1 1 calc R . .
C16 C 0.6668(2) 0.08206(19) 0.3783(2) 0.0492(8) Uani 1 1 d . . .
C41 C 0.6250(2) 0.5594(2) 0.3045(2) 0.0495(8) Uani 1 1 d . . .
C42 C 0.5442(2) 0.5941(2) 0.2678(2) 0.0674(10) Uani 1 1 d . . .
H42 H 0.5059 0.5792 0.2135 0.081 Uiso 1 1 calc R . .
C43 C 0.5183(2) 0.6513(3) 0.3102(2) 0.0724(11) Uani 1 1 d . . .
H43 H 0.4631 0.6743 0.2831 0.087 Uiso 1 1 calc R . .
C44 C 0.5716(2) 0.6748(2) 0.3908(2) 0.0523(9) Uani 1 1 d . A .
C45 C 0.6526(2) 0.6401(2) 0.4264(2) 0.0702(11) Uani 1 1 d . . .
H45 H 0.6913 0.6551 0.4805 0.084 Uiso 1 1 calc R . .
C46 C 0.6788(2) 0.5834(2) 0.3841(2) 0.0703(11) Uani 1 1 d . . .
H46 H 0.7343 0.5612 0.4107 0.084 Uiso 1 1 calc R . .
C410 C 0.6546(3) 0.4989(2) 0.2581(3) 0.0684(11) Uani 1 1 d . . .
O411 O 0.6025(2) 0.48090(15) 0.18508(17) 0.0837(8) Uani 1 1 d . . .
O412 O 0.7296(2) 0.47302(18) 0.2938(2) 0.1011(10) Uani 1 1 d . . .
C440 C 0.5422(2) 0.7370(2) 0.4373(2) 0.0669(10) Uani 1 1 d . . .
C441 C 0.6070(7) 0.7432(8) 0.5305(6) 0.061(4) Uiso 0.397(14) 1 d P A 1
H44A H 0.6618 0.7619 0.537 0.092 Uiso 0.397(14) 1 calc PR A 1
H44B H 0.6132 0.6879 0.5559 0.092 Uiso 0.397(14) 1 calc PR A 1
H44C H 0.5863 0.7837 0.5566 0.092 Uiso 0.397(14) 1 calc PR A 1
C442 C 0.4571(7) 0.7105(8) 0.4315(8) 0.066(4) Uiso 0.397(14) 1 d P A 1
H44D H 0.4406 0.7509 0.4612 0.099 Uiso 0.397(14) 1 calc PR A 1
H44E H 0.4625 0.6545 0.4553 0.099 Uiso 0.397(14) 1 calc PR A 1
H44F H 0.414 0.7092 0.3745 0.099 Uiso 0.397(14) 1 calc PR A 1
C443 C 0.5330(8) 0.8301(6) 0.3971(7) 0.060(4) Uiso 0.397(14) 1 d P A 1
H44G H 0.5871 0.8468 0.4005 0.09 Uiso 0.397(14) 1 calc PR A 1
H44H H 0.5167 0.8708 0.4266 0.09 Uiso 0.397(14) 1 calc PR A 1
H44I H 0.4898 0.8286 0.3401 0.09 Uiso 0.397(14) 1 calc PR A 1
C444 C 0.4426(8) 0.7445(10) 0.3953(9) 0.069(5) Uiso 0.301(7) 1 d P A 2
H44J H 0.4265 0.784 0.4259 0.104 Uiso 0.301(7) 1 calc PR A 2
H44K H 0.4181 0.6892 0.3943 0.104 Uiso 0.301(7) 1 calc PR A 2
H44L H 0.4216 0.7651 0.3396 0.104 Uiso 0.301(7) 1 calc PR A 2
C445 C 0.5830(11) 0.8236(9) 0.4474(12) 0.079(5) Uiso 0.301(7) 1 d P A 2
H44M H 0.5631 0.8608 0.4766 0.119 Uiso 0.301(7) 1 calc PR A 2
H44N H 0.5676 0.8474 0.3939 0.119 Uiso 0.301(7) 1 calc PR A 2
H44O H 0.6444 0.818 0.4782 0.119 Uiso 0.301(7) 1 calc PR A 2
C446 C 0.5698(12) 0.7012(11) 0.5263(9) 0.089(5) Uiso 0.301(7) 1 d P A 2
H44P H 0.5513 0.7401 0.5555 0.134 Uiso 0.301(7) 1 calc PR A 2
H44Q H 0.6313 0.6956 0.5558 0.134 Uiso 0.301(7) 1 calc PR A 2
H44R H 0.5438 0.6461 0.5222 0.134 Uiso 0.301(7) 1 calc PR A 2
C447 C 0.4858(16) 0.8045(14) 0.3793(10) 0.112(6) Uiso 0.301(7) 1 d P A 3
H44S H 0.4674 0.8433 0.4086 0.168 Uiso 0.301(7) 1 calc PR A 3
H44T H 0.4364 0.778 0.3349 0.168 Uiso 0.301(7) 1 calc PR A 3
H44U H 0.5174 0.8356 0.357 0.168 Uiso 0.301(7) 1 calc PR A 3
C448 C 0.6158(10) 0.7825(14) 0.5077(12) 0.090(5) Uiso 0.301(7) 1 d P A 3
H44V H 0.5937 0.8204 0.5346 0.135 Uiso 0.301(7) 1 calc PR A 3
H44W H 0.6475 0.815 0.4866 0.135 Uiso 0.301(7) 1 calc PR A 3
H44Y H 0.6531 0.7409 0.5469 0.135 Uiso 0.301(7) 1 calc PR A 3
C449 C 0.4883(15) 0.6785(13) 0.4660(14) 0.120(7) Uiso 0.301(7) 1 d P A 3
H44Z H 0.4674 0.7123 0.4966 0.18 Uiso 0.301(7) 1 calc PR A 3
H441 H 0.5242 0.6332 0.5005 0.18 Uiso 0.301(7) 1 calc PR A 3
H442 H 0.4405 0.6542 0.4183 0.18 Uiso 0.301(7) 1 calc PR A 3
C51 C 0.2902(2) 0.1846(2) 0.1200(2) 0.0579(9) Uani 1 1 d . . .
C52 C 0.2606(2) 0.1033(3) 0.0896(2) 0.0736(11) Uani 1 1 d . . .
H52 H 0.2538 0.0876 0.0378 0.088 Uiso 1 1 calc R . .
C53 C 0.2413(2) 0.0457(2) 0.1353(2) 0.0748(11) Uani 1 1 d . . .
H53 H 0.222 -0.0086 0.1135 0.09 Uiso 1 1 calc R . .
C54 C 0.2495(2) 0.0654(2) 0.2124(2) 0.0573(9) Uani 1 1 d . . .
C55 C 0.2794(2) 0.1466(2) 0.2413(2) 0.0626(10) Uani 1 1 d . . .
H55 H 0.2858 0.1628 0.2929 0.075 Uiso 1 1 calc R . .
C56 C 0.3001(2) 0.2046(2) 0.1968(2) 0.0664(10) Uani 1 1 d . . .
H56 H 0.3212 0.2583 0.2193 0.08 Uiso 1 1 calc R . .
C510 C 0.3103(3) 0.2498(3) 0.0705(3) 0.0728(11) Uani 1 1 d . . .
O511 O 0.3384(2) 0.32108(19) 0.10261(18) 0.0955(9) Uani 1 1 d . . .
O512 O 0.29504(19) 0.22793(16) -0.00168(18) 0.0920(9) Uani 1 1 d . . .
C540 C 0.2279(2) -0.0008(2) 0.2611(2) 0.0659(10) Uani 1 1 d . . .
C541 C 0.2277(3) 0.0385(3) 0.3380(3) 0.1098(16) Uani 1 1 d . . .
H54A H 0.2108 -0.0043 0.3653 0.165 Uiso 1 1 calc R . .
H54B H 0.1879 0.0855 0.3216 0.165 Uiso 1 1 calc R . .
H54C H 0.2844 0.0588 0.3753 0.165 Uiso 1 1 calc R . .
C542 C 0.2948(3) -0.0725(3) 0.2881(3) 0.1096(16) Uani 1 1 d . . .
H54D H 0.282 -0.1148 0.3189 0.164 Uiso 1 1 calc R . .
H54E H 0.351 -0.049 0.3224 0.164 Uiso 1 1 calc R . .
H54F H 0.2936 -0.0988 0.2401 0.164 Uiso 1 1 calc R . .
C543 C 0.1385(3) -0.0394(3) 0.2073(3) 0.0963(14) Uani 1 1 d . . .
H54G H 0.1256 -0.08 0.2394 0.144 Uiso 1 1 calc R . .
H54H H 0.1378 -0.0678 0.1604 0.144 Uiso 1 1 calc R . .
H54I H 0.0962 0.0055 0.1886 0.144 Uiso 1 1 calc R . .
N61 N 0.6234(3) 0.2847(2) 0.2643(3) 0.1105(14) Uani 1 1 d . . .
C62 C 0.5935(3) 0.3052(3) 0.3024(3) 0.0887(14) Uani 1 1 d . . .
C63 C 0.5648(4) 0.3305(4) 0.3615(4) 0.174(3) Uani 1 1 d . . .
H63A H 0.5262 0.2879 0.363 0.261 Uiso 1 1 calc R . .
H63B H 0.5357 0.3847 0.3454 0.261 Uiso 1 1 calc R . .
H63C H 0.6136 0.3356 0.4155 0.261 Uiso 1 1 calc R . .
O71 O 0.42086(18) 0.46147(17) 0.07319(15) 0.0956(9) Uani 1 1 d . . .
H71A H 0.4016 0.401 0.0815 0.143 Uiso 1 1 d R . .
H71B H 0.476 0.4584 0.1194 0.143 Uiso 1 1 d R . .
O72 O 0.34702(16) 0.07630(16) -0.04657(17) 0.0907(8) Uani 1 1 d . . .
H72A H 0.3296 0.1263 -0.0175 0.136 Uiso 1 1 d R . .
H72B H 0.3106 0.0613 -0.1007 0.136 Uiso 1 1 d R . .

loop_
_atom_site_aniso_label
_atom_site_aniso_U_11
_atom_site_aniso_U_22
_atom_site_aniso_U_33
_atom_site_aniso_U_23
_atom_site_aniso_U_13
_atom_site_aniso_U_12
N1 0.0538(17) 0.0516(18) 0.0485(16) -0.0022(13) 0.0248(14) 0.0053(14)
C2 0.043(2) 0.076(3) 0.060(2) -0.001(2) 0.0202(18) 0.0048(19)
C3 0.050(2) 0.080(3) 0.062(2) -0.015(2) 0.025(2) -0.011(2)
N4 0.0507(17) 0.0494(18) 0.0612(19) -0.0055(16) 0.0232(15) -0.0016(14)
C5 0.053(2) 0.068(3) 0.074(3) -0.009(2) 0.032(2) -0.0073(19)
C6 0.063(2) 0.059(2) 0.067(2) -0.0010(18) 0.039(2) -0.0036(18)
N7 0.0669(19) 0.0444(17) 0.0627(19) -0.0056(14) 0.0375(16) 0.0021(14)
C8 0.060(2) 0.054(2) 0.059(2) 0.0069(18) 0.0214(19) 0.0112(18)
O11 0.0713(16) 0.0551(15) 0.0484(13) -0.0033(11) 0.0312(12) -0.0085(12)
C12 0.072(2) 0.063(3) 0.049(2) -0.0060(19) 0.0240(19) -0.016(2)
C13 0.060(2) 0.077(3) 0.049(2) -0.0026(19) 0.019(2) -0.020(2)
O14 0.0530(14) 0.0801(17) 0.0467(14) 0.0018(12) 0.0229(12) -0.0016(13)
C17 0.056(2) 0.048(2) 0.055(2) 0.0003(17) 0.0194(17) 0.0080(18)
C9 0.048(2) 0.056(2) 0.045(2) 0.0037(17) 0.0183(17) 0.0072(17)
C21 0.067(2) 0.062(2) 0.061(2) 0.006(2) 0.028(2) 0.0009(19)
C22 0.075(3) 0.088(3) 0.051(2) 0.014(2) 0.030(2) 0.007(2)
C23 0.063(2) 0.084(3) 0.047(2) -0.005(2) 0.0218(19) 0.009(2)
C24 0.063(2) 0.055(2) 0.047(2) -0.0027(19) 0.0239(18) 0.0015(18)
C10 0.046(2) 0.057(2) 0.0404(19) 0.0022(18) 0.0148(17) 0.0055(17)
C15 0.054(2) 0.050(2) 0.047(2) 0.0010(17) 0.0271(19) -0.0060(17)
C31 0.055(2) 0.079(3) 0.062(2) 0.001(2) 0.029(2) -0.0023(19)
C32 0.073(3) 0.087(3) 0.080(3) 0.002(2) 0.047(3) -0.002(2)
C33 0.092(3) 0.087(3) 0.069(3) 0.007(2) 0.052(3) -0.001(3)
C34 0.077(3) 0.074(3) 0.052(2) 0.0026(19) 0.029(2) 0.003(2)
C16 0.051(2) 0.046(2) 0.049(2) -0.0004(17) 0.0223(18) 0.0013(17)
C41 0.056(2) 0.042(2) 0.056(2) -0.0011(17) 0.0308(19) -0.0011(17)
C42 0.067(3) 0.076(3) 0.048(2) -0.010(2) 0.018(2) 0.005(2)
C43 0.054(2) 0.087(3) 0.063(2) -0.008(2) 0.016(2) 0.023(2)
C44 0.048(2) 0.053(2) 0.055(2) -0.0039(18) 0.0243(19) 0.0046(18)
C45 0.053(2) 0.087(3) 0.053(2) -0.026(2) 0.0102(19) 0.009(2)
C46 0.051(2) 0.074(3) 0.071(3) -0.017(2) 0.016(2) 0.012(2)
C410 0.099(3) 0.045(2) 0.089(3) -0.010(2) 0.067(3) -0.015(2)
O411 0.129(2) 0.0624(18) 0.0747(18) -0.0176(15) 0.0607(19) -0.0115(16)
O412 0.093(2) 0.093(2) 0.137(3) -0.025(2) 0.071(2) 0.0143(19)
C440 0.061(2) 0.077(3) 0.065(2) -0.007(2) 0.031(2) 0.001(2)
C51 0.065(2) 0.046(2) 0.063(2) 0.013(2) 0.031(2) 0.0052(19)
C52 0.104(3) 0.062(3) 0.065(2) -0.004(2) 0.048(2) -0.010(2)
C53 0.107(3) 0.049(2) 0.080(3) -0.007(2) 0.054(3) -0.014(2)
C54 0.063(2) 0.054(2) 0.060(2) 0.0075(19) 0.033(2) 0.0061(19)
C55 0.069(3) 0.060(3) 0.055(2) 0.001(2) 0.026(2) 0.002(2)
C56 0.074(3) 0.052(2) 0.072(3) 0.003(2) 0.033(2) -0.0017(19)
C510 0.082(3) 0.053(3) 0.089(3) 0.016(3) 0.045(3) 0.015(2)
O511 0.117(2) 0.064(2) 0.109(2) 0.0074(17) 0.0554(19) -0.0186(18)
O512 0.148(3) 0.0619(17) 0.094(2) 0.0193(16) 0.080(2) 0.0154(17)
C540 0.068(3) 0.061(2) 0.076(3) 0.017(2) 0.040(2) 0.003(2)
C541 0.153(4) 0.112(4) 0.084(3) 0.024(3) 0.072(3) -0.010(3)
C542 0.096(3) 0.080(3) 0.149(4) 0.055(3) 0.055(3) 0.016(3)
C543 0.085(3) 0.101(3) 0.104(3) 0.017(3) 0.045(3) -0.019(3)
N61 0.149(4) 0.080(3) 0.144(4) 0.008(2) 0.103(3) -0.003(3)
C62 0.101(4) 0.065(3) 0.126(4) 0.015(3) 0.075(3) 0.008(2)
C63 0.213(7) 0.167(6) 0.228(7) -0.017(5) 0.174(6) 0.019(5)
O71 0.110(2) 0.0835(19) 0.0777(18) 0.0067(15) 0.0315(17) -0.0201(17)
O72 0.103(2) 0.0673(18) 0.116(2) -0.0024(16) 0.0638(18) 0.0011(16)

loop_
_atom_type_symbol
_atom_type_description
_atom_type_scat_dispersion_real
_atom_type_scat_dispersion_imag
_atom_type_scat_source
C C 0.0033 0.0016 'International Tables Vol C Tables 4.2.6.8 and 6.1.1.4'
H H 0 0 'International Tables Vol C Tables 4.2.6.8 and 6.1.1.4'
N N 0.0061 0.0033 'International Tables Vol C Tables 4.2.6.8 and 6.1.1.4'
O O 0.0106 0.006 'International Tables Vol C Tables 4.2.6.8 and 6.1.1.4'

loop_
_geom_angle_atom_site_label_1
_geom_angle_atom_site_label_2
_geom_angle_atom_site_label_3
_geom_angle
_geom_angle_site_symmetry_1
_geom_angle_site_symmetry_3
_geom_angle_publ_flag
C2 N1 C17 113.5(2) . . ?
N1 C2 C3 111.1(3) . . ?
N4 C3 C2 110.3(3) . . ?
C3 N4 C5 111.4(3) . . ?
N4 C5 C6 109.3(3) . . ?
N7 C6 C5 111.0(3) . . ?
C6 N7 C8 114.6(2) . . ?
C9 C8 N7 112.4(3) . . ?
C10 O11 C12 117.1(2) . . ?
O11 C12 C13 108.9(3) . . ?
O14 C13 C12 108.3(3) . . ?
C15 O14 C13 117.9(2) . . ?
N1 C17 C16 113.1(3) . . ?
C21 C9 C10 119.0(3) . . ?
C21 C9 C8 120.7(3) . . ?
C10 C9 C8 120.3(3) . . ?
C9 C21 C22 121.1(3) . . ?
C23 C22 C21 119.2(3) . . ?
C22 C23 C24 121.3(3) . . ?
C23 C24 C10 119.1(3) . . ?
O11 C10 C9 115.3(3) . . ?
O11 C10 C24 124.4(3) . . ?
C9 C10 C24 120.3(3) . . ?
O14 C15 C31 124.6(3) . . ?
O14 C15 C16 115.4(3) . . ?
C31 C15 C16 120.0(3) . . ?
C32 C31 C15 119.9(3) . . ?
C33 C32 C31 120.6(4) . . ?
C32 C33 C34 119.3(3) . . ?
C16 C34 C33 121.2(3) . . ?
C34 C16 C15 119.0(3) . . ?
C34 C16 C17 120.1(3) . . ?
C15 C16 C17 120.8(3) . . ?
C46 C41 C42 117.2(3) . . ?
C46 C41 C410 121.3(3) . . ?
C42 C41 C410 121.5(4) . . ?
C41 C42 C43 121.1(3) . . ?
C44 C43 C42 122.1(3) . . ?
C45 C44 C43 116.0(3) . . ?
C45 C44 C440 122.2(3) . . ?
C43 C44 C440 121.7(3) . . ?
C44 C45 C46 122.0(3) . . ?
C41 C46 C45 121.6(3) . . ?
O412 C410 O411 124.0(4) . . ?
O412 C410 C41 118.2(4) . . ?
O411 C410 C41 117.8(4) . . ?
C447 C440 C445 64.8(13) . . ?
C447 C440 C448 107.1(10) . . ?
C445 C440 C448 45.7(10) . . ?
C447 C440 C442 80.6(10) . . ?
C445 C440 C442 131.1(7) . . ?
C448 C440 C442 128.0(9) . . ?
C447 C440 C44 109.7(7) . . ?
C445 C440 C44 111.8(6) . . ?
C448 C440 C44 113.1(6) . . ?
C442 C440 C44 111.8(5) . . ?
C447 C440 C441 129.7(9) . . ?
C445 C440 C441 75.2(8) . . ?
C448 C440 C441 30.1(8) . . ?
C442 C440 C441 106.8(7) . . ?
C44 C440 C441 112.6(4) . . ?
C447 C440 C444 51.4(11) . . ?
C445 C440 C444 110.9(8) . . ?
C448 C440 C444 134.8(8) . . ?
C442 C440 C444 30.0(6) . . ?
C44 C440 C444 111.8(5) . . ?
C441 C440 C444 128.2(7) . . ?
C447 C440 C446 140.1(9) . . ?
C445 C440 C446 107.1(8) . . ?
C448 C440 C446 63.7(11) . . ?
C442 C440 C446 77.8(8) . . ?
C44 C440 C446 109.3(6) . . ?
C441 C440 C446 33.7(7) . . ?
C444 C440 C446 105.6(8) . . ?
C447 C440 C449 110.0(10) . . ?
C445 C440 C449 144.1(9) . . ?
C448 C440 C449 113.5(10) . . ?
C442 C440 C449 29.6(8) . . ?
C44 C440 C449 103.4(8) . . ?
C441 C440 C449 85.2(9) . . ?
C444 C440 C449 59.5(11) . . ?
C446 C440 C449 52.3(10) . . ?
C447 C440 C443 31.2(9) . . ?
C445 C440 C443 34.8(7) . . ?
C448 C440 C443 80.0(9) . . ?
C442 C440 C443 109.5(6) . . ?
C44 C440 C443 107.9(4) . . ?
C441 C440 C443 108.2(6) . . ?
C444 C440 C443 81.8(7) . . ?
C446 C440 C443 135.6(7) . . ?
C449 C440 C443 137.1(9) . . ?
C56 C51 C52 117.6(3) . . ?
C56 C51 C510 120.7(4) . . ?
C52 C51 C510 121.7(4) . . ?
C53 C52 C51 120.6(3) . . ?
C52 C53 C54 122.5(3) . . ?
C55 C54 C53 115.8(3) . . ?
C55 C54 C540 123.5(3) . . ?
C53 C54 C540 120.7(3) . . ?
C56 C55 C54 122.4(3) . . ?
C51 C56 C55 121.1(3) . . ?
O511 C510 O512 125.1(4) . . ?
O511 C510 C51 118.1(4) . . ?
O512 C510 C51 116.8(4) . . ?
C54 C540 C542 108.5(3) . . ?
C54 C540 C543 110.7(3) . . ?
C542 C540 C543 108.9(3) . . ?
C54 C540 C541 112.0(3) . . ?
C542 C540 C541 109.1(3) . . ?
C543 C540 C541 107.5(3) . . ?
N61 C62 C63 172.7(6) . . ?

loop_
_geom_bond_atom_site_label_1
_geom_bond_atom_site_label_2
_geom_bond_distance
_geom_bond_site_symmetry_2
_geom_bond_publ_flag
N1 C2 1.486(4) . ?
N1 C17 1.488(4) . ?
C2 C3 1.496(5) . ?
C3 N4 1.454(4) . ?
N4 C5 1.458(4) . ?
C5 C6 1.502(4) . ?
C6 N7 1.486(4) . ?
N7 C8 1.500(4) . ?
C8 C9 1.498(4) . ?
O11 C10 1.363(3) . ?
O11 C12 1.441(4) . ?
C12 C13 1.489(4) . ?
C13 O14 1.433(4) . ?
O14 C15 1.361(3) . ?
C17 C16 1.503(4) . ?
C9 C21 1.375(4) . ?
C9 C10 1.392(4) . ?
C21 C22 1.385(5) . ?
C22 C23 1.374(5) . ?
C23 C24 1.375(4) . ?
C24 C10 1.394(4) . ?
C15 C31 1.381(4) . ?
C15 C16 1.385(4) . ?
C31 C32 1.380(5) . ?
C32 C33 1.359(5) . ?
C33 C34 1.388(5) . ?
C34 C16 1.371(4) . ?
C41 C46 1.364(4) . ?
C41 C42 1.368(4) . ?
C41 C410 1.516(5) . ?
C42 C43 1.391(4) . ?
C43 C44 1.374(4) . ?
C44 C45 1.371(4) . ?
C44 C440 1.531(4) . ?
C45 C46 1.388(4) . ?
C410 O412 1.234(4) . ?
C410 O411 1.247(4) . ?
C440 C447 1.492(17) . ?
C440 C445 1.499(13) . ?
C440 C448 1.508(15) . ?
C440 C442 1.509(10) . ?
C440 C441 1.547(10) . ?
C440 C444 1.553(13) . ?
C440 C446 1.567(14) . ?
C440 C449 1.573(18) . ?
C440 C443 1.600(11) . ?
C51 C56 1.367(4) . ?
C51 C52 1.383(5) . ?
C51 C510 1.510(5) . ?
C52 C53 1.373(5) . ?
C53 C54 1.382(4) . ?
C54 C55 1.378(4) . ?
C54 C540 1.525(4) . ?
C55 C56 1.375(4) . ?
C510 O511 1.245(4) . ?
C510 O512 1.265(4) . ?
C540 C542 1.529(5) . ?
C540 C543 1.533(5) . ?
C540 C541 1.535(5) . ?
N61 C62 1.100(5) . ?
C62 C63 1.446(6) . ?
